data_7007948
loop_
_publ_author_name
'Colis, Julie Clarissa F.'
'Larochelle, Christie'
'Staples, Richard'
'Herbst-Irmer, Regine'
'Patterson, Howard'

_publ_section_title
;
 Structural studies of lanthanide ion complexes of pure gold, pure
 silver and mixed metal (gold-silver) dicyanides.
;
_journal_issue 4
_journal_name_full 'Dalton transactions (Cambridge, England : 2003)'
_journal_page_first 675
_journal_page_last 679
_journal_paper_doi 10.1039/b413967d
_journal_year 2005
_chemical_formula_sum 'C6 H6 Ag Au2 La N6 O3'
_chemical_formula_weight 850.88
_chemical_name_systematic
; 
 ? 
;
_space_group_IT_number 193
_symmetry_cell_setting hexagonal
_symmetry_space_group_name_Hall '-P 6c 2'
_symmetry_space_group_name_H-M 'P 63/m c m'
_atom_sites_solution_hydrogens geom
_atom_sites_solution_primary direct
_atom_sites_solution_secondary difmap
_audit_creation_method SHELXL-97
_cell_angle_alpha 90.00
_cell_angle_beta 90.00
_cell_angle_gamma 120.00
_cell_formula_units_Z 2
_cell_length_a 6.664(4)
_cell_length_b 6.664(4)
_cell_length_c 18.871(14)
_cell_measurement_reflns_used 230
_cell_measurement_temperature 293(2)
_cell_measurement_theta_max 26.78
_cell_measurement_theta_min 2.34
_cell_volume 725.8(8)
_computing_cell_refinement 'SMART (BRUKER, V5.054, 1998)'
_computing_data_collection 'ASTRO (BRUKER, V5.007, 1997)'
_computing_data_reduction 'SAINT (BRUKER, V6.01, 1999)'
_computing_molecular_graphics 'SHELXTL (BRUKER, 1998, V5.1)'
_computing_publication_material 'XCIF (Sheldrick and BRUKER, 1997, V5.1)'
_computing_structure_refinement 'SHELXL-97 (Sheldrick, 1997)'
_computing_structure_solution 'SHELXS-97 (Sheldrick, 1990)'
_diffrn_ambient_temperature 293(2)
_diffrn_measured_fraction_theta_full 1.000
_diffrn_measured_fraction_theta_max 1.000
_diffrn_measurement_device_type CCD
_diffrn_measurement_method '\w, 0.3 deg'
_diffrn_radiation_monochromator graphite
_diffrn_radiation_source 'normal-focus sealed tube'
_diffrn_radiation_type MoK\a
_diffrn_radiation_wavelength 0.71073
_diffrn_reflns_av_R_equivalents 0.0370
_diffrn_reflns_av_sigmaI/netI 0.0252
_diffrn_reflns_limit_h_max 7
_diffrn_reflns_limit_h_min -8
_diffrn_reflns_limit_k_max 8
_diffrn_reflns_limit_k_min -5
_diffrn_reflns_limit_l_max 24
_diffrn_reflns_limit_l_min -22
_diffrn_reflns_number 4178
_diffrn_reflns_theta_full 28.47
_diffrn_reflns_theta_max 28.47
_diffrn_reflns_theta_min 2.16
_diffrn_standards_decay_% 0
_diffrn_standards_interval_count 0
_diffrn_standards_number 0
_exptl_absorpt_coefficient_mu 24.375
_exptl_absorpt_correction_T_max 0.3225
_exptl_absorpt_correction_T_min 0.1942
_exptl_absorpt_correction_type empirical
_exptl_absorpt_process_details SADABS
_exptl_crystal_colour yellow
_exptl_crystal_density_diffrn 3.894
_exptl_crystal_density_method 'not measured'
_exptl_crystal_description block
_exptl_crystal_F_000 740
_exptl_crystal_size_max 0.10
_exptl_crystal_size_mid 0.10
_exptl_crystal_size_min 0.06
_refine_diff_density_max 0.775
_refine_diff_density_min -1.266
_refine_diff_density_rms 0.196
_refine_ls_extinction_coef 0.0025(3)
_refine_ls_extinction_expression Fc^*^=kFc[1+0.001xFc^2^\l^3^/sin(2\q)]^-1/4^
_refine_ls_extinction_method SHELXL
_refine_ls_goodness_of_fit_ref 1.429
_refine_ls_hydrogen_treatment constr
_refine_ls_matrix_type full
_refine_ls_number_parameters 28
_refine_ls_number_reflns 363
_refine_ls_number_restraints 1
_refine_ls_restrained_S_all 1.427
_refine_ls_R_factor_all 0.0433
_refine_ls_R_factor_gt 0.0417
_refine_ls_shift/su_max 0.000
_refine_ls_shift/su_mean 0.000
_refine_ls_structure_factor_coef Fsqd
_refine_ls_weighting_details 'calc w=1/[\s^2^(Fo^2^)+(0.0000P)^2^+14.7550P] where P=(Fo^2^+2Fc^2^)/3'
_refine_ls_weighting_scheme calc
_refine_ls_wR_factor_gt 0.0759
_refine_ls_wR_factor_ref 0.0767
_reflns_number_gt 349
_reflns_number_total 363
_reflns_threshold_expression >2sigma(I)
_cod_data_source_file b413967d.txt
_cod_data_source_block hp1
_cod_depositor_comments
;
The following automatic conversions were performed:
'_symmetry_cell_setting' value 'Hexagonal' changed to 'hexagonal'
according to '/home/saulius/struct/CIF-dictionaries/cif_core.dic'
dictionary named 'cif_core.dic' version 2.4.1 from 2010-06-29.

Automatic conversion script
Id: cif_fix_enum 1527 2010-12-29 10:47:43Z saulius 
;
_cod_original_cell_volume 725.7(8)
_cod_original_sg_symbol_H-M P63/mcm
_cod_database_code 7007948

loop_
_symmetry_equiv_pos_as_xyz
'x, y, z'
'-y, x-y, z'
'-x+y, -x, z'
'-x, -y, z+1/2'
'y, -x+y, z+1/2'
'x-y, x, z+1/2'
'y, x, -z+1/2'
'x-y, -y, -z+1/2'
'-x, -x+y, -z+1/2'
'-y, -x, -z'
'-x+y, y, -z'
'x, x-y, -z'
'-x, -y, -z'
'y, -x+y, -z'
'x-y, x, -z'
'x, y, -z-1/2'
'-y, x-y, -z-1/2'
'-x+y, -x, -z-1/2'
'-y, -x, z-1/2'
'-x+y, y, z-1/2'
'x, x-y, z-1/2'
'y, x, z'
'x-y, -y, z'
'-x, -x+y, z'

loop_
_atom_site_label
_atom_site_type_symbol
_atom_site_fract_x
_atom_site_fract_y
_atom_site_fract_z
_atom_site_U_iso_or_equiv
_atom_site_adp_type
_atom_site_occupancy
_atom_site_symmetry_multiplicity
_atom_site_calc_flag
_atom_site_refinement_flags
_atom_site_disorder_assembly
_atom_site_disorder_group
La1 La 0.0000 -1.0000 0.2500 0.0103(5) Uani 1 12 d S . .
O1 O 0.3826(19) -0.6174(19) 0.2500 0.028(3) Uani 1 4 d SD . .
H1 H 0.44(4) -0.56(4) 0.212(7) 0.13(12) Uiso 1 2 d SD . .
Au1 Au 0.0000 -0.5000 0.0000 0.0216(3) Uani 0.616(16) 4 d SP . 1
Ag1 Ag 0.0000 -0.5000 0.0000 0.0216(3) Uani 0.384(16) 4 d SP . 2
C1 C 0.0000 -0.6473(19) 0.0947(5) 0.016(2) Uani 1 2 d S . .
N1 N 0.0000 -0.7228(15) 0.1477(5) 0.018(2) Uani 1 2 d S . .

loop_
_atom_site_aniso_label
_atom_site_aniso_U_11
_atom_site_aniso_U_22
_atom_site_aniso_U_33
_atom_site_aniso_U_23
_atom_site_aniso_U_13
_atom_site_aniso_U_12
La1 0.0113(6) 0.0113(6) 0.0084(7) 0.000 0.000 0.0057(3)
O1 0.020(5) 0.020(5) 0.016(6) 0.000 0.000 -0.010(5)
Au1 0.0259(5) 0.0244(4) 0.0150(4) 0.0061(3) 0.000 0.0129(2)
Ag1 0.0259(5) 0.0244(4) 0.0150(4) 0.0061(3) 0.000 0.0129(2)
C1 0.008(5) 0.020(4) 0.015(4) 0.002(4) 0.000 0.004(2)
N1 0.019(5) 0.017(4) 0.019(5) 0.002(3) 0.000 0.009(3)

loop_
_atom_type_symbol
_atom_type_description
_atom_type_scat_dispersion_real
_atom_type_scat_dispersion_imag
_atom_type_scat_source
C C 0.0033 0.0016 'International Tables Vol C Tables 4.2.6.8 and 6.1.1.4'
H H 0.0000 0.0000 'International Tables Vol C Tables 4.2.6.8 and 6.1.1.4'
N N 0.0061 0.0033 'International Tables Vol C Tables 4.2.6.8 and 6.1.1.4'
O O 0.0106 0.0060 'International Tables Vol C Tables 4.2.6.8 and 6.1.1.4'
Ag Ag -0.8971 1.1015 'International Tables Vol C Tables 4.2.6.8 and 6.1.1.4'
Au Au -2.0133 8.8022 'International Tables Vol C Tables 4.2.6.8 and 6.1.1.4'
La La -0.2871 2.4523 'International Tables Vol C Tables 4.2.6.8 and 6.1.1.4'

loop_
_geom_angle_atom_site_label_1
_geom_angle_atom_site_label_2
_geom_angle_atom_site_label_3
_geom_angle
_geom_angle_site_symmetry_1
_geom_angle_site_symmetry_3
_geom_angle_publ_flag
O1 La1 O1 120.0 . 3_645 ?
O1 La1 O1 120.000(1) . 2_435 ?
O1 La1 O1 120.000(1) 3_645 2_435 ?
O1 La1 N1 133.7(2) . 2_435 ?
O1 La1 N1 69.78(8) 3_645 2_435 ?
O1 La1 N1 69.78(8) 2_435 2_435 ?
O1 La1 N1 69.78(8) . 18_646 ?
O1 La1 N1 69.78(8) 3_645 18_646 ?
O1 La1 N1 133.7(2) 2_435 18_646 ?
N1 La1 N1 139.56(17) 2_435 18_646 ?
O1 La1 N1 69.78(8) . 16_556 ?
O1 La1 N1 133.7(2) 3_645 16_556 ?
O1 La1 N1 69.78(8) 2_435 16_556 ?
N1 La1 N1 139.56(17) 2_435 16_556 ?
N1 La1 N1 73.5(3) 18_646 16_556 ?
O1 La1 N1 133.7(2) . 17_436 ?
O1 La1 N1 69.78(8) 3_645 17_436 ?
O1 La1 N1 69.78(8) 2_435 17_436 ?
N1 La1 N1 92.5(4) 2_435 17_436 ?
N1 La1 N1 73.5(3) 18_646 17_436 ?
N1 La1 N1 73.5(3) 16_556 17_436 ?
O1 La1 N1 69.78(8) . . ?
O1 La1 N1 133.7(2) 3_645 . ?
O1 La1 N1 69.78(8) 2_435 . ?
N1 La1 N1 73.5(3) 2_435 . ?
N1 La1 N1 139.56(17) 18_646 . ?
N1 La1 N1 92.5(4) 16_556 . ?
N1 La1 N1 139.56(17) 17_436 . ?
O1 La1 N1 69.78(8) . 3_645 ?
O1 La1 N1 69.78(8) 3_645 3_645 ?
O1 La1 N1 133.7(2) 2_435 3_645 ?
N1 La1 N1 73.5(3) 2_435 3_645 ?
N1 La1 N1 92.5(4) 18_646 3_645 ?
N1 La1 N1 139.56(17) 16_556 3_645 ?
N1 La1 N1 139.56(17) 17_436 3_645 ?
N1 La1 N1 73.5(3) . 3_645 ?
H1 O1 La1 117(10) . . ?
C1 Au1 C1 180.0(7) 13_545 . ?
C1 Au1 Au1 76.07(16) 13_545 3_655 ?
C1 Au1 Au1 103.93(16) . 3_655 ?
C1 Au1 Au1 103.93(16) 13_545 3_545 ?
C1 Au1 Au1 76.07(16) . 3_545 ?
Au1 Au1 Au1 180.0 3_655 3_545 ?
C1 Au1 Au1 76.07(16) 13_545 2_445 ?
C1 Au1 Au1 103.93(16) . 2_445 ?
Au1 Au1 Au1 120.0 3_655 2_445 ?
Au1 Au1 Au1 60.0 3_545 2_445 ?
C1 Au1 Au1 103.93(16) 13_545 2_545 ?
C1 Au1 Au1 76.07(16) . 2_545 ?
Au1 Au1 Au1 60.0 3_655 2_545 ?
Au1 Au1 Au1 120.0 3_545 2_545 ?
Au1 Au1 Au1 180.0 2_445 2_545 ?
C1 Ag1 C1 180.0(7) 13_545 . ?
C1 Ag1 Ag1 76.07(16) 13_545 3_655 ?
C1 Ag1 Ag1 103.93(16) . 3_655 ?
C1 Ag1 Ag1 103.93(16) 13_545 3_545 ?
C1 Ag1 Ag1 76.07(16) . 3_545 ?
Ag1 Ag1 Ag1 180.0 3_655 3_545 ?
C1 Ag1 Ag1 76.07(16) 13_545 2_445 ?
C1 Ag1 Ag1 103.93(16) . 2_445 ?
Ag1 Ag1 Ag1 120.0 3_655 2_445 ?
Ag1 Ag1 Ag1 60.0 3_545 2_445 ?
C1 Ag1 Ag1 103.93(16) 13_545 2_545 ?
C1 Ag1 Ag1 76.07(16) . 2_545 ?
Ag1 Ag1 Ag1 60.0 3_655 2_545 ?
Ag1 Ag1 Ag1 120.0 3_545 2_545 ?
Ag1 Ag1 Ag1 180.0 2_445 2_545 ?
N1 C1 Au1 177.9(11) . . ?
N1 C1 Ag1 177.9(11) . . ?
Au1 C1 Ag1 0.0 . . ?
C1 N1 La1 163.0(10) . . ?

loop_
_geom_bond_atom_site_label_1
_geom_bond_atom_site_label_2
_geom_bond_distance
_geom_bond_site_symmetry_2
_geom_bond_publ_flag
La1 O1 2.550(13) . ?
La1 O1 2.550(13) 3_645 ?
La1 O1 2.550(13) 2_435 ?
La1 N1 2.672(10) 2_435 ?
La1 N1 2.672(10) 18_646 ?
La1 N1 2.672(10) 16_556 ?
La1 N1 2.672(10) 17_436 ?
La1 N1 2.672(10) . ?
La1 N1 2.672(10) 3_645 ?
O1 H1 0.80(2) . ?
Au1 C1 2.039(11) 13_545 ?
Au1 C1 2.039(11) . ?
Au1 Au1 3.3320(19) 3_655 ?
Au1 Au1 3.3320(19) 3_545 ?
Au1 Au1 3.3319(19) 2_445 ?
Au1 Au1 3.3319(19) 2_545 ?
Ag1 C1 2.039(11) 13_545 ?
Ag1 C1 2.039(11) . ?
Ag1 Ag1 3.3320(19) 3_655 ?
Ag1 Ag1 3.3320(19) 3_545 ?
Ag1 Ag1 3.3319(19) 2_445 ?
Ag1 Ag1 3.3319(19) 2_545 ?
C1 N1 1.120(15) . ?

loop_
_geom_hbond_atom_site_label_D
_geom_hbond_atom_site_label_H
_geom_hbond_atom_site_label_A
_geom_hbond_distance_DH
_geom_hbond_distance_HA
_geom_hbond_distance_DA
_geom_hbond_angle_DHA
_geom_hbond_site_symmetry_A
O1 H1 N1 0.80(2) 2.26(13) 2.978(14) 150(25) 2_545

loop_
_geom_torsion_atom_site_label_1
_geom_torsion_atom_site_label_2
_geom_torsion_atom_site_label_3
_geom_torsion_atom_site_label_4
_geom_torsion
_geom_torsion_site_symmetry_1
_geom_torsion_site_symmetry_2
_geom_torsion_site_symmetry_3
_geom_torsion_site_symmetry_4
_geom_torsion_publ_flag
O1 La1 O1 H1 90.000(4) 3_645 . . . ?
O1 La1 O1 H1 -90.000(4) 2_435 . . . ?
N1 La1 O1 H1 0.000(5) 2_435 . . . ?
N1 La1 O1 H1 140.4(2) 18_646 . . . ?
N1 La1 O1 H1 -140.4(2) 16_556 . . . ?
N1 La1 O1 H1 180.000(4) 17_436 . . . ?
N1 La1 O1 H1 -39.6(2) . . . . ?
N1 La1 O1 H1 39.6(2) 3_645 . . . ?
C1 Au1 C1 N1 117(100) 13_545 . . . ?
Au1 Au1 C1 N1 63.16(10) 3_655 . . . ?
Au1 Au1 C1 N1 -116.84(10) 3_545 . . . ?
Au1 Au1 C1 N1 -63.16(10) 2_445 . . . ?
Au1 Au1 C1 N1 116.84(10) 2_545 . . . ?
C1 Au1 C1 Ag1 0(100) 13_545 . . . ?
Au1 Au1 C1 Ag1 0(100) 3_655 . . . ?
Au1 Au1 C1 Ag1 0(100) 3_545 . . . ?
Au1 Au1 C1 Ag1 0(100) 2_445 . . . ?
Au1 Au1 C1 Ag1 0(100) 2_545 . . . ?
C1 Ag1 C1 N1 117(100) 13_545 . . . ?
Ag1 Ag1 C1 N1 63.16(10) 3_655 . . . ?
Ag1 Ag1 C1 N1 -116.84(10) 3_545 . . . ?
Ag1 Ag1 C1 N1 -63.16(10) 2_445 . . . ?
Ag1 Ag1 C1 N1 116.84(10) 2_545 . . . ?
C1 Ag1 C1 Au1 0(100) 13_545 . . . ?
Ag1 Ag1 C1 Au1 0(100) 3_655 . . . ?
Ag1 Ag1 C1 Au1 0(100) 3_545 . . . ?
Ag1 Ag1 C1 Au1 0(100) 2_445 . . . ?
Ag1 Ag1 C1 Au1 0(100) 2_545 . . . ?
Au1 C1 N1 La1 180.00(2) . . . . ?
Ag1 C1 N1 La1 180.00(2) . . . . ?
O1 La1 N1 C1 112.65(7) . . . . ?
O1 La1 N1 C1 0.000(3) 3_645 . . . ?
O1 La1 N1 C1 -112.65(7) 2_435 . . . ?
N1 La1 N1 C1 -38.62(10) 2_435 . . . ?
N1 La1 N1 C1 112.65(7) 18_646 . . . ?
N1 La1 N1 C1 180.000(3) 16_556 . . . ?
N1 La1 N1 C1 -112.65(7) 17_436 . . . ?
N1 La1 N1 C1 38.62(10) 3_645 . . . ?
